data_7110907
loop_
_publ_author_name
'Chang, Christopher J.'
'Deng, Yongqi'
'Nocera, Daniel G.'
'Shi, Chunnian'
'Anson, Fred C.'
'Chang, C. K.'

_publ_section_title
;
 Electrocatalytic four-electron reduction of oxygen to water by a highly
 flexible cofacial cobalt bisporphyrin
;
_journal_issue 15
_journal_name_full 'Chemical Communications'
_journal_page_first 1355
_journal_paper_doi 10.1039/b001620i
_journal_year 2000
_chemical_formula_sum 'C79 H86 Cl2 Co2 N8 O3'
_chemical_formula_weight 1384.32
_chemical_name_common Co2DPD
_chemical_name_systematic
; 
 ? 
;
_space_group_IT_number 2
_symmetry_cell_setting triclinic
_symmetry_space_group_name_Hall '-P 1'
_symmetry_space_group_name_H-M 'P -1'
_atom_sites_solution_hydrogens geom
_atom_sites_solution_primary direct
_atom_sites_solution_secondary difmap
_audit_creation_method SHELXL
_cell_angle_alpha 84.68
_cell_angle_beta 87.2850(10)
_cell_angle_gamma 71.8840(10)
_cell_formula_units_Z 2
_cell_length_a 10.9872(2)
_cell_length_b 13.0824(2)
_cell_length_c 27.21270(10)
_cell_measurement_temperature 183(2)
_cell_volume 3700.90(9)
_computing_cell_refinement 'Siemens XSCANS'
_computing_data_collection 'Siemens XSCANS'
_computing_data_reduction 'Siemens SHELXTL'
_computing_molecular_graphics 'Siemens SHELXTL'
_computing_publication_material 'Siemens SHELXTL'
_computing_structure_refinement 'SHELXL-93 (Sheldrick, 1993)'
_computing_structure_solution 'SHELXS-86 (Sheldrick, 1990)'
_diffrn_ambient_temperature 183(2)
_diffrn_measurement_device 'Siemens P4'
_diffrn_measurement_method '\w scans'
_diffrn_radiation_monochromator graphite
_diffrn_radiation_source 'fine-focus sealed tube'
_diffrn_radiation_type MoK\a
_diffrn_radiation_wavelength 0.71073
_diffrn_reflns_av_R_equivalents 0.0334
_diffrn_reflns_av_sigmaI/netI 0.0361
_diffrn_reflns_limit_h_max 12
_diffrn_reflns_limit_h_min -10
_diffrn_reflns_limit_k_max 14
_diffrn_reflns_limit_k_min -13
_diffrn_reflns_limit_l_max 30
_diffrn_reflns_limit_l_min -26
_diffrn_reflns_number 15393
_diffrn_reflns_theta_max 23.68
_diffrn_reflns_theta_min 1.50
_exptl_absorpt_coefficient_mu 0.572
_exptl_absorpt_correction_T_max 0.8647
_exptl_absorpt_correction_T_min 0.7339
_exptl_absorpt_correction_type empirical
_exptl_crystal_density_diffrn 1.242
_exptl_crystal_F_000 1456
_refine_diff_density_max 2.626
_refine_diff_density_min -0.576
_refine_diff_density_rms 0.184
_refine_ls_extinction_coef 0.0114(13)
_refine_ls_extinction_expression Fc^*^=kFc[1+0.001xFc^2^\l^3^/sin(2\q)]^-1/4^
_refine_ls_extinction_method SHELXL
_refine_ls_goodness_of_fit_all 1.082
_refine_ls_goodness_of_fit_obs 1.080
_refine_ls_matrix_type full
_refine_ls_number_parameters 879
_refine_ls_number_reflns 10490
_refine_ls_number_restraints 0
_refine_ls_restrained_S_all 1.083
_refine_ls_restrained_S_obs 1.080
_refine_ls_R_factor_all 0.1072
_refine_ls_R_factor_obs 0.0977
_refine_ls_shift/esd_max -0.756
_refine_ls_shift/esd_mean 0.031
_refine_ls_structure_factor_coef Fsqd
_refine_ls_weighting_details 'w=1/[\s^2^(Fo^2^)+(0.1589P)^2^+21.3106P] where P=(Fo^2^+2Fc^2^)/3'
_refine_ls_weighting_scheme calc
_refine_ls_wR_factor_all 0.2889
_refine_ls_wR_factor_obs 0.2714
_reflns_number_observed 9358
_reflns_number_total 10494
_reflns_observed_criterion >2sigma(I)
_cod_data_source_file b001620isup1.cif
_cod_data_source_block z
_cod_depositor_comments
;
The following automatic conversions were performed:

'_symmetry_cell_setting' value 'Triclinic' changed to 'triclinic'
according to /home/saulius/struct/CIF-dictionaries/cif_core.dic
dictionary named 'cif_core.dic' version 2.4.2 from 2011-04-26.

Automatic conversion script
Id: cif_fix_values 1891 2012-01-12 08:04:46Z andrius 

The following automatic conversions were performed:

'_refine_ls_weighting_scheme' value 'calc
w=1/[\s^2^(Fo^2^)+(0.1589P)^2^+21.3106P] where P=(Fo^2^+2Fc^2^)/3'
was changed to 'calc'. New tag '_refine_ls_weighting_details' was
created. The value of the new tag was set to
'w=1/[\s^2^(Fo^2^)+(0.1589P)^2^+21.3106P] where P=(Fo^2^+2Fc^2^)/3'.

Automatic conversion script
Id: cif_fix_values 3143 2015-03-26 13:38:13Z robertas 
;
_cod_original_cell_volume 3700.93(9)
_cod_original_sg_symbol_H-M P-1
_cod_database_code 7110907

loop_
_symmetry_equiv_pos_as_xyz
'x, y, z'
'-x, -y, -z'

loop_
_atom_site_aniso_label
_atom_site_aniso_U_11
_atom_site_aniso_U_22
_atom_site_aniso_U_33
_atom_site_aniso_U_23
_atom_site_aniso_U_13
_atom_site_aniso_U_12
Co1 0.0218(5) 0.0311(5) 0.0320(5) -0.0032(4) -0.0082(4) -0.0066(4)
Co2 0.0225(5) 0.0284(5) 0.0299(5) -0.0040(4) 0.0008(3) -0.0087(4)
N1 0.029(3) 0.037(3) 0.030(3) -0.004(2) -0.009(2) -0.011(2)
N2 0.027(3) 0.034(3) 0.031(3) -0.001(2) -0.009(2) -0.008(2)
N3 0.025(3) 0.036(3) 0.036(3) -0.001(2) -0.010(2) -0.009(2)
N4 0.031(3) 0.030(3) 0.038(3) -0.003(2) -0.010(2) -0.008(2)
N5 0.025(3) 0.033(3) 0.034(3) -0.004(2) -0.002(2) -0.009(2)
N6 0.025(3) 0.032(3) 0.028(3) -0.005(2) -0.001(2) -0.010(2)
N7 0.027(3) 0.029(3) 0.028(3) -0.003(2) 0.002(2) -0.008(2)
N8 0.027(3) 0.030(3) 0.039(3) -0.005(2) 0.003(2) -0.008(2)
O1 0.017(2) 0.041(3) 0.026(2) -0.003(2) -0.005(2) -0.003(2)
C1 0.035(4) 0.037(4) 0.042(4) -0.004(3) -0.010(3) -0.013(3)
C2A 0.046(5) 0.051(5) 0.074(6) 0.008(4) -0.028(4) -0.027(4)
C2 0.035(4) 0.047(4) 0.040(4) 0.000(3) -0.010(3) -0.018(3)
C2B 0.128(10) 0.054(6) 0.100(8) -0.004(6) -0.055(8) -0.035(6)
C3 0.026(3) 0.052(5) 0.037(4) -0.005(3) -0.007(3) -0.016(3)
C3A 0.030(4) 0.059(5) 0.072(6) 0.004(4) -0.014(4) -0.022(4)
C4 0.026(3) 0.045(4) 0.027(3) -0.006(3) -0.006(3) -0.012(3)
C5 0.026(3) 0.044(4) 0.024(3) -0.008(3) -0.004(3) -0.005(3)
C6 0.027(3) 0.034(4) 0.030(3) -0.004(3) -0.007(3) -0.004(3)
C7 0.033(4) 0.045(4) 0.033(4) -0.003(3) -0.010(3) -0.007(3)
C7A 0.060(5) 0.036(4) 0.065(5) 0.005(4) -0.020(4) -0.011(4)
C8 0.032(4) 0.034(4) 0.048(4) 0.000(3) -0.007(3) -0.007(3)
C8A 0.040(4) 0.044(4) 0.070(6) 0.003(4) -0.023(4) -0.009(3)
C8B 0.070(7) 0.056(6) 0.112(9) 0.001(6) 0.012(6) -0.023(5)
C9 0.032(4) 0.035(4) 0.036(4) 0.001(3) -0.008(3) -0.008(3)
C10 0.034(4) 0.034(4) 0.044(4) -0.002(3) -0.011(3) -0.015(3)
C11 0.028(3) 0.033(4) 0.037(4) -0.002(3) -0.007(3) -0.012(3)
C12 0.031(3) 0.042(4) 0.028(3) -0.003(3) -0.005(3) -0.015(3)
C12A 0.034(4) 0.055(5) 0.035(4) -0.001(3) -0.010(3) -0.018(3)
C13 0.031(3) 0.039(4) 0.033(4) -0.005(3) -0.008(3) -0.011(3)
C13A 0.030(4) 0.049(4) 0.039(4) -0.006(3) -0.014(3) -0.014(3)
C13B 0.032(4) 0.081(6) 0.063(5) -0.002(5) -0.009(4) -0.016(4)
C14 0.025(3) 0.039(4) 0.034(4) -0.006(3) -0.007(3) -0.010(3)
C15 0.024(3) 0.042(4) 0.041(4) -0.003(3) -0.010(3) -0.006(3)
C16 0.030(4) 0.045(4) 0.034(4) 0.000(3) -0.007(3) -0.010(3)
C17 0.036(4) 0.034(4) 0.048(4) -0.001(3) -0.009(3) -0.009(3)
C17A 0.048(5) 0.037(4) 0.080(6) 0.011(4) -0.029(4) -0.009(4)
C17B 0.038(5) 0.080(7) 0.147(11) 0.029(7) -0.006(6) -0.002(5)
C18A 0.059(5) 0.038(4) 0.075(6) -0.004(4) -0.017(4) -0.014(4)
C18 0.041(4) 0.032(4) 0.054(5) 0.000(3) -0.006(3) -0.009(3)
C19 0.032(4) 0.034(4) 0.039(4) -0.004(3) -0.008(3) -0.009(3)
C20 0.041(4) 0.035(4) 0.050(4) -0.007(3) -0.007(3) -0.016(3)
C21 0.031(4) 0.033(4) 0.048(4) -0.001(3) 0.004(3) -0.010(3)
C22 0.030(4) 0.039(4) 0.080(6) -0.009(4) 0.015(4) -0.018(3)
C22A 0.109(9) 0.042(5) 0.141(12) 0.013(6) 0.086(9) 0.005(5)
C22B 0.119(14) 0.173(18) 0.203(20) -0.104(16) 0.040(14) -0.070(13)
C23 0.023(3) 0.045(4) 0.056(5) -0.002(3) 0.002(3) -0.013(3)
C23A 0.037(4) 0.057(5) 0.094(7) -0.011(5) 0.026(4) -0.022(4)
C24 0.022(3) 0.036(4) 0.034(3) -0.005(3) -0.002(3) -0.008(3)
C25 0.022(3) 0.035(4) 0.032(3) -0.003(3) -0.005(3) -0.004(3)
C26 0.020(3) 0.034(3) 0.029(3) -0.003(3) -0.002(3) -0.005(3)
C27 0.035(4) 0.033(4) 0.039(4) -0.009(3) 0.002(3) -0.005(3)
C27A 0.043(4) 0.040(4) 0.067(5) -0.011(4) 0.009(4) -0.007(3)
C28 0.029(4) 0.032(4) 0.046(4) -0.007(3) 0.000(3) -0.006(3)
C28A 0.045(4) 0.032(4) 0.075(6) -0.010(4) 0.007(4) -0.010(3)
C28B 0.090(8) 0.061(6) 0.096(8) -0.027(5) -0.005(6) -0.038(6)
C29 0.029(3) 0.029(3) 0.033(3) -0.005(3) -0.001(3) -0.009(3)
C30 0.035(4) 0.033(4) 0.034(4) -0.002(3) -0.006(3) -0.013(3)
C31 0.026(3) 0.037(4) 0.026(3) -0.002(3) -0.001(3) -0.013(3)
C32 0.030(3) 0.041(4) 0.027(3) 0.001(3) -0.001(3) -0.019(3)
C32A 0.039(4) 0.050(4) 0.039(4) 0.000(3) -0.001(3) -0.025(3)
C33 0.028(3) 0.040(4) 0.032(3) -0.005(3) 0.002(3) -0.016(3)
C33A 0.034(4) 0.049(4) 0.044(4) -0.005(3) 0.012(3) -0.016(3)
C33B 0.036(4) 0.073(6) 0.069(6) -0.018(5) 0.000(4) -0.021(4)
C34 0.028(3) 0.038(4) 0.034(4) -0.001(3) 0.001(3) -0.012(3)
C35 0.033(4) 0.040(4) 0.040(4) -0.011(3) 0.012(3) -0.010(3)
C36 0.029(4) 0.039(4) 0.044(4) -0.006(3) 0.001(3) -0.009(3)
C37 0.036(4) 0.039(4) 0.064(5) -0.013(4) 0.010(4) -0.008(3)
C37A 0.045(5) 0.047(5) 0.085(7) -0.023(4) 0.024(5) -0.010(4)
C37B 0.048(6) 0.086(8) 0.102(9) -0.018(6) 0.006(5) 0.003(5)
C38A 0.058(5) 0.036(4) 0.098(7) -0.022(4) 0.023(5) -0.017(4)
C38 0.039(4) 0.034(4) 0.061(5) -0.009(3) 0.006(4) -0.010(3)
C39 0.036(4) 0.036(4) 0.045(4) -0.008(3) 0.003(3) -0.013(3)
C40 0.036(4) 0.031(4) 0.069(5) -0.006(3) 0.004(4) -0.013(3)
C41 0.021(3) 0.042(4) 0.031(4) -0.008(3) -0.002(3) -0.004(3)
C42 0.027(3) 0.042(4) 0.030(4) -0.003(3) -0.006(3) -0.004(3)
C43 0.037(4) 0.065(5) 0.031(4) -0.013(4) -0.009(3) 0.000(4)
C44 0.030(4) 0.097(7) 0.040(4) -0.024(4) -0.003(3) 0.013(4)
C45 0.026(4) 0.090(7) 0.040(4) -0.015(4) -0.008(3) 0.010(4)
C46 0.020(3) 0.056(4) 0.031(4) -0.005(3) -0.004(3) 0.000(3)
C47 0.017(3) 0.059(5) 0.034(4) -0.005(3) -0.004(3) -0.003(3)
C48 0.024(4) 0.080(6) 0.036(4) -0.013(4) -0.007(3) 0.001(4)
C49 0.030(4) 0.089(6) 0.040(4) -0.013(4) -0.014(3) -0.003(4)
C50 0.032(4) 0.061(5) 0.034(4) -0.014(3) -0.005(3) -0.006(3)
C51 0.022(3) 0.039(4) 0.031(4) -0.004(3) -0.002(3) -0.009(3)
C52 0.018(3) 0.037(4) 0.034(4) -0.007(3) -0.005(3) -0.003(3)
C1S 0.160(15) 0.356(29) 0.112(11) -0.113(15) 0.083(11) -0.202(19)
O1S 0.042(3) 0.072(4) 0.053(3) -0.015(3) 0.008(3) -0.019(3)
C2S 0.071(7) 0.185(14) 0.066(7) 0.024(8) -0.020(6) -0.077(8)
O2S 0.040(3) 0.076(4) 0.040(3) 0.002(3) -0.012(2) -0.022(3)
C3S 0.127(22) 0.088(17) 0.069(14) -0.018(12) 0.024(14) -0.019(15)
Cl1S 0.126(7) 0.207(11) 0.162(8) -0.056(8) 0.041(6) -0.091(7)
Cl2S 0.221(11) 0.144(8) 0.098(6) -0.016(5) 0.019(6) -0.058(7)
C4S 0.245(40) 0.170(28) 0.085(18) 0.072(19) -0.111(24) -0.137(29)
Cl3S 0.198(10) 0.190(10) 0.147(8) 0.023(7) -0.063(7) -0.134(9)
Cl4S 0.174(11) 0.286(17) 0.151(9) 0.008(10) 0.065(9) 0.104(11)

loop_
_atom_site_label
_atom_site_type_symbol
_atom_site_fract_x
_atom_site_fract_y
_atom_site_fract_z
_atom_site_U_iso_or_equiv
_atom_site_thermal_displace_type
_atom_site_occupancy
_atom_site_calc_flag
_atom_site_refinement_flags
Co1 Co -0.06102(8) 0.86127(7) 0.90751(3) 0.0284(3) Uani 1 d .
Co2 Co -0.06706(7) 0.83799(6) 0.59195(3) 0.0267(3) Uani 1 d .
N1 N -0.2059(5) 0.8202(4) 0.8844(2) 0.0316(12) Uani 1 d .
N2 N -0.1562(5) 1.0140(4) 0.8885(2) 0.0306(12) Uani 1 d .
N3 N 0.0716(5) 0.9047(4) 0.9396(2) 0.0322(12) Uani 1 d .
N4 N 0.0309(5) 0.7091(4) 0.9296(2) 0.0331(13) Uani 1 d .
N5 N -0.2108(5) 0.7882(4) 0.6200(2) 0.0306(12) Uani 1 d .
N6 N -0.1647(5) 0.9860(4) 0.6075(2) 0.0277(11) Uani 1 d .
N7 N 0.0697(5) 0.8892(4) 0.5588(2) 0.0282(12) Uani 1 d .
N8 N 0.0241(5) 0.6922(4) 0.5709(2) 0.0324(12) Uani 1 d .
O1 O -0.4474(4) 1.0166(3) 0.75044(15) 0.0290(10) Uani 1 d .
C1 C -0.2154(7) 0.7171(6) 0.8881(3) 0.037(2) Uani 1 d .
C2A C -0.3823(8) 0.6208(7) 0.8723(3) 0.054(2) Uani 1 d .
H2AA H -0.3264(8) 0.5606(7) 0.8936(3) 0.065 Uiso 1 calc R
H2AB H -0.4705(8) 0.6372(7) 0.8862(3) 0.065 Uiso 1 calc R
C2 C -0.3383(7) 0.7184(6) 0.8735(3) 0.039(2) Uani 1 d .
C2B C -0.3804(13) 0.5862(8) 0.8225(4) 0.090(4) Uani 1 d .
H2BA H -0.4100(13) 0.5226(8) 0.8240(4) 0.136 Uiso 1 calc R
H2BB H -0.2929(13) 0.5680(8) 0.8088(4) 0.136 Uiso 1 calc R
H2BC H -0.4370(13) 0.6448(8) 0.8014(4) 0.136 Uiso 1 calc R
C3 C -0.4068(6) 0.8218(6) 0.8612(3) 0.037(2) Uani 1 d .
C3A C -0.5448(7) 0.8545(7) 0.8468(3) 0.052(2) Uani 1 d .
H3AA H -0.5762(7) 0.9329(7) 0.8392(3) 0.078 Uiso 1 calc R
H3AB H -0.5958(7) 0.8336(7) 0.8741(3) 0.078 Uiso 1 calc R
H3AC H -0.5523(7) 0.8185(7) 0.8176(3) 0.078 Uiso 1 calc R
C4 C -0.3229(6) 0.8867(6) 0.8663(2) 0.0322(15) Uani 1 d .
C5 C -0.3495(6) 0.9960(6) 0.8546(2) 0.0324(15) Uani 1 d .
C6 C -0.2682(6) 1.0564(5) 0.8624(2) 0.0314(14) Uani 1 d .
C7 C -0.2945(7) 1.1705(6) 0.8503(3) 0.038(2) Uani 1 d .
C7A C -0.3953(8) 1.2481(6) 0.8182(3) 0.055(2) Uani 1 d .
H7AA H -0.4517(8) 1.2107(6) 0.8065(3) 0.082 Uiso 1 calc R
H7AB H -0.3543(8) 1.2769(6) 0.7898(3) 0.082 Uiso 1 calc R
H7AC H -0.4458(8) 1.3076(6) 0.8372(3) 0.082 Uiso 1 calc R
C8 C -0.2029(7) 1.1993(6) 0.8716(3) 0.039(2) Uani 1 d .
C8A C -0.1877(7) 1.3084(6) 0.8718(3) 0.052(2) Uani 1 d .
H8AA H -0.1557(7) 1.3153(6) 0.9043(3) 0.062 Uiso 1 calc R
H8AB H -0.2726(7) 1.3634(6) 0.8674(3) 0.062 Uiso 1 calc R
C8B C -0.0976(10) 1.3310(8) 0.8322(5) 0.080(3) Uani 1 d .
H8BA H -0.0917(10) 1.4037(8) 0.8343(5) 0.119 Uiso 1 calc R
H8BB H -0.1297(10) 1.3261(8) 0.7998(5) 0.119 Uiso 1 calc R
H8BC H -0.0127(10) 1.2779(8) 0.8367(5) 0.119 Uiso 1 calc R
C9 C -0.1169(6) 1.1014(5) 0.8954(2) 0.035(2) Uani 1 d .
C10 C -0.0142(6) 1.0988(6) 0.9221(3) 0.036(2) Uani 1 d .
H10A H -0.0007(6) 1.1660(6) 0.9257(3) 0.043 Uiso 1 calc R
C11 C 0.0721(6) 1.0079(5) 0.9444(2) 0.0322(15) Uani 1 d .
C12 C 0.1791(6) 1.0095(5) 0.9725(2) 0.0325(15) Uani 1 d .
C12A C 0.2057(7) 1.1072(6) 0.9863(3) 0.040(2) Uani 1 d .
H12A H 0.1418(7) 1.1717(6) 0.9716(3) 0.060 Uiso 1 calc R
H12B H 0.2914(7) 1.1064(6) 0.9741(3) 0.060 Uiso 1 calc R
H12C H 0.2016(7) 1.1083(6) 1.0223(3) 0.060 Uiso 1 calc R
C13 C 0.2443(6) 0.9044(5) 0.9852(2) 0.0338(15) Uani 1 d .
C13A C 0.3637(6) 0.8613(6) 1.0150(3) 0.038(2) Uani 1 d .
H13A H 0.3671(6) 0.9161(6) 1.0372(3) 0.046 Uiso 1 calc R
H13B H 0.3596(6) 0.7962(6) 1.0359(3) 0.046 Uiso 1 calc R
C13B C 0.4835(7) 0.8328(8) 0.9840(3) 0.059(2) Uani 1 d .
H13C H 0.5579(7) 0.8052(8) 1.0054(3) 0.088 Uiso 1 calc R
H13D H 0.4893(7) 0.8972(8) 0.9638(3) 0.088 Uiso 1 calc R
H13E H 0.4818(7) 0.7772(8) 0.9624(3) 0.088 Uiso 1 calc R
C14 C 0.1779(6) 0.8396(5) 0.9643(2) 0.0322(15) Uani 1 d .
C15 C 0.2145(6) 0.7296(6) 0.9693(3) 0.037(2) Uani 1 d .
H15A H 0.2932(6) 0.6931(6) 0.9852(3) 0.044 Uiso 1 calc R
C16 C 0.1462(6) 0.6672(6) 0.9530(2) 0.037(2) Uani 1 d .
C17 C 0.1820(7) 0.5519(6) 0.9603(3) 0.040(2) Uani 1 d .
C17A C 0.3040(8) 0.4792(6) 0.9837(4) 0.056(2) Uani 1 d .
H17A H 0.2876(8) 0.4142(6) 1.0005(4) 0.067 Uiso 1 calc R
H17B H 0.3301(8) 0.5176(6) 1.0090(4) 0.067 Uiso 1 calc R
C17B C 0.4131(9) 0.4444(9) 0.9461(5) 0.094(4) Uani 1 d .
H17C H 0.4899(9) 0.3975(9) 0.9630(5) 0.141 Uiso 1 calc R
H17D H 0.4311(9) 0.5083(9) 0.9298(5) 0.141 Uiso 1 calc R
H17E H 0.3886(9) 0.4049(9) 0.9214(5) 0.141 Uiso 1 calc R
C18A C 0.0796(9) 0.4104(6) 0.9412(4) 0.057(2) Uani 1 d .
H18A H 0.0001(9) 0.4136(6) 0.9254(4) 0.086 Uiso 1 calc R
H18B H 0.0799(9) 0.3777(6) 0.9751(4) 0.086 Uiso 1 calc R
H18C H 0.1531(9) 0.3667(6) 0.9227(4) 0.086 Uiso 1 calc R
C18 C 0.0885(7) 0.5219(6) 0.9420(3) 0.043(2) Uani 1 d .
C19 C -0.0056(6) 0.6198(5) 0.9230(3) 0.035(2) Uani 1 d .
C20 C -0.1206(7) 0.6252(6) 0.9043(3) 0.041(2) Uani 1 d .
H20A H -0.1369(7) 0.5586(6) 0.9023(3) 0.049 Uiso 1 calc R
C21 C -0.2171(6) 0.6857(5) 0.6214(3) 0.038(2) Uani 1 d .
C22 C -0.3332(7) 0.6773(6) 0.6460(3) 0.048(2) Uani 1 d .
C22A C -0.3795(13) 0.5761(8) 0.6485(6) 0.108(5) Uani 1 d .
H22A H -0.4730(13) 0.5980(8) 0.6434(6) 0.130 Uiso 1 calc R
H22B H -0.3359(13) 0.5288(8) 0.6224(6) 0.130 Uiso 1 calc R
C22B C -0.3520(17) 0.5255(16) 0.6917(8) 0.155(8) Uani 1 d .
H22C H -0.3797(17) 0.4608(16) 0.6943(8) 0.232 Uiso 1 calc R
H22D H -0.3963(17) 0.5729(16) 0.7172(8) 0.232 Uiso 1 calc R
H22E H -0.2593(17) 0.5045(16) 0.6964(8) 0.232 Uiso 1 calc R
C23 C -0.3972(6) 0.7749(6) 0.6592(3) 0.041(2) Uani 1 d .
C23A C -0.5220(8) 0.8012(7) 0.6894(4) 0.062(2) Uani 1 d .
H23A H -0.5512(8) 0.8783(7) 0.6946(4) 0.092 Uiso 1 calc R
H23B H -0.5078(8) 0.7588(7) 0.7214(4) 0.092 Uiso 1 calc R
H23C H -0.5873(8) 0.7834(7) 0.6716(4) 0.092 Uiso 1 calc R
C24 C -0.3232(6) 0.8468(5) 0.6425(2) 0.0303(14) Uani 1 d .
C25 C -0.3586(6) 0.9569(5) 0.6469(2) 0.0303(14) Uani 1 d .
C26 C -0.2839(6) 1.0233(5) 0.6308(2) 0.0283(14) Uani 1 d .
C27 C -0.3165(7) 1.1387(5) 0.6355(3) 0.037(2) Uani 1 d .
C27A C -0.4318(7) 1.2149(6) 0.6589(3) 0.051(2) Uani 1 d .
H27A H -0.4909(7) 1.1755(6) 0.6717(3) 0.076 Uiso 1 calc R
H27B H -0.4752(7) 1.2727(6) 0.6343(3) 0.076 Uiso 1 calc R
H27C H -0.4046(7) 1.2463(6) 0.6862(3) 0.076 Uiso 1 calc R
C28 C -0.2182(6) 1.1699(5) 0.6147(3) 0.036(2) Uani 1 d .
C28A C -0.1980(8) 1.2778(6) 0.6129(3) 0.051(2) Uani 1 d .
H28A H -0.2820(8) 1.3348(6) 0.6137(3) 0.061 Uiso 1 calc R
H28B H -0.1531(8) 1.2906(6) 0.5817(3) 0.061 Uiso 1 calc R
C28B C -0.1197(11) 1.2838(8) 0.6562(4) 0.078(3) Uani 1 d .
H28C H -0.1074(11) 1.3551(8) 0.6544(4) 0.117 Uiso 1 calc R
H28D H -0.0362(11) 1.2281(8) 0.6551(4) 0.117 Uiso 1 calc R
H28E H -0.1649(11) 1.2722(8) 0.6871(4) 0.117 Uiso 1 calc R
C29 C -0.1262(6) 1.0756(5) 0.5968(2) 0.0301(14) Uani 1 d .
C30 C -0.0162(6) 1.0792(5) 0.5711(2) 0.0334(15) Uani 1 d .
H30A H -0.0025(6) 1.1476(5) 0.5655(2) 0.040 Uiso 1 calc R
C31 C 0.0743(6) 0.9936(5) 0.5532(2) 0.0288(14) Uani 1 d .
C32 C 0.1906(6) 1.0001(5) 0.5271(2) 0.0313(15) Uani 1 d .
C32A C 0.2222(7) 1.1009(6) 0.5123(3) 0.040(2) Uani 1 d .
H32A H 0.1550(7) 1.1623(6) 0.5246(3) 0.060 Uiso 1 calc R
H32B H 0.2282(7) 1.1106(6) 0.4763(3) 0.060 Uiso 1 calc R
H32C H 0.3044(7) 1.0963(6) 0.5264(3) 0.060 Uiso 1 calc R
C33 C 0.2579(6) 0.8981(5) 0.5176(2) 0.0320(15) Uani 1 d .
C33A C 0.3862(7) 0.8592(6) 0.4934(3) 0.042(2) Uani 1 d .
H33A H 0.4052(7) 0.9210(6) 0.4744(3) 0.050 Uiso 1 calc R
H33B H 0.3845(7) 0.8065(6) 0.4697(3) 0.050 Uiso 1 calc R
C33B C 0.4923(8) 0.8064(8) 0.5299(3) 0.058(2) Uani 1 d .
H33C H 0.5745(8) 0.7825(8) 0.5120(3) 0.087 Uiso 1 calc R
H33D H 0.4751(8) 0.7441(8) 0.5483(3) 0.087 Uiso 1 calc R
H33E H 0.4958(8) 0.8586(8) 0.5530(3) 0.087 Uiso 1 calc R
C34 C 0.1814(6) 0.8301(5) 0.5370(2) 0.0329(15) Uani 1 d .
C35 C 0.2148(7) 0.7218(6) 0.5314(3) 0.038(2) Uani 1 d .
H35A H 0.2950(7) 0.6890(6) 0.5158(3) 0.046 Uiso 1 calc R
C36 C 0.1402(6) 0.6572(6) 0.5468(3) 0.038(2) Uani 1 d .
C37 C 0.1729(7) 0.5458(6) 0.5383(3) 0.047(2) Uani 1 d .
C37A C 0.2948(8) 0.4811(7) 0.5136(4) 0.060(2) Uani 1 d .
H37A H 0.2777(8) 0.4225(7) 0.4973(4) 0.072 Uiso 1 calc R
H37B H 0.3213(8) 0.5285(7) 0.4876(4) 0.072 Uiso 1 calc R
C37B C 0.4017(9) 0.4331(9) 0.5482(5) 0.084(3) Uani 1 d .
H37C H 0.4778(9) 0.3922(9) 0.5301(5) 0.125 Uiso 1 calc R
H37D H 0.3771(9) 0.3846(9) 0.5736(5) 0.125 Uiso 1 calc R
H37E H 0.4209(9) 0.4907(9) 0.5639(5) 0.125 Uiso 1 calc R
C38A C 0.0658(9) 0.3992(6) 0.5595(4) 0.063(3) Uani 1 d .
H38A H -0.0142(9) 0.3976(6) 0.5766(4) 0.094 Uiso 1 calc R
H38B H 0.1385(9) 0.3478(6) 0.5771(4) 0.094 Uiso 1 calc R
H38C H 0.0657(9) 0.3793(6) 0.5257(4) 0.094 Uiso 1 calc R
C38 C 0.0773(7) 0.5094(6) 0.5583(3) 0.045(2) Uani 1 d .
C39 C -0.0152(7) 0.6016(6) 0.5779(3) 0.039(2) Uani 1 d .
C40 C -0.1268(7) 0.6003(6) 0.6014(3) 0.045(2) Uani 1 d .
H40A H -0.1447(7) 0.5334(6) 0.6042(3) 0.054 Uiso 1 calc R
C41 C -0.5234(6) 1.0630(5) 0.7902(2) 0.0321(15) Uani 1 d .
C42 C -0.4821(6) 1.0583(6) 0.8372(2) 0.035(2) Uani 1 d .
C43 C -0.5736(7) 1.1111(7) 0.8701(3) 0.047(2) Uani 1 d .
H43A H -0.5499(7) 1.1106(7) 0.9032(3) 0.057 Uiso 1 calc R
C44 C -0.7001(7) 1.1656(8) 0.8569(3) 0.062(3) Uani 1 d .
H44A H -0.7595(7) 1.2026(8) 0.8807(3) 0.075 Uiso 1 calc R
C45 C -0.7389(7) 1.1659(8) 0.8101(3) 0.058(2) Uani 1 d .
H45A H -0.8253(7) 1.2012(8) 0.8012(3) 0.069 Uiso 1 calc R
C46 C -0.6498(6) 1.1140(6) 0.7757(2) 0.038(2) Uani 1 d .
C47 C -0.6539(6) 1.0970(6) 0.7246(3) 0.038(2) Uani 1 d .
C48 C -0.7497(7) 1.1239(7) 0.6900(3) 0.050(2) Uani 1 d .
H48A H -0.8358(7) 1.1608(7) 0.6989(3) 0.060 Uiso 1 calc R
C49 C -0.7178(7) 1.0962(8) 0.6430(3) 0.055(2) Uani 1 d .
H49A H -0.7823(7) 1.1138(8) 0.6188(3) 0.066 Uiso 1 calc R
C50 C -0.5913(7) 1.0422(6) 0.6301(3) 0.043(2) Uani 1 d .
H50A H -0.5717(7) 1.0257(6) 0.5968(3) 0.052 Uiso 1 calc R
C51 C -0.4926(6) 1.0115(5) 0.6638(2) 0.0311(15) Uani 1 d .
C52 C -0.5298(6) 1.0387(5) 0.7108(2) 0.0308(14) Uani 1 d .
C1S C 0.1186(16) 0.9136(19) 0.8206(6) 0.178(10) Uani 1 d .
H1SA H 0.1832(109) 0.8806(81) 0.7959(51) 0.267 Uiso 1 calc R
H1SB H 0.1612(132) 0.9179(124) 0.8509(16) 0.267 Uiso 1 calc R
H1SC H 0.0688(31) 0.9864(47) 0.8078(63) 0.267 Uiso 1 calc R
O1S O 0.0366(5) 0.8507(5) 0.8311(2) 0.0549(14) Uani 1 d .
H1SD H 0.0778(24) 0.7905(33) 0.8449(37) 0.082 Uiso 1 calc R
C2S C 0.1512(11) 0.8178(13) 0.6690(4) 0.100(4) Uani 1 d .
H2SA H 0.1899(42) 0.7822(71) 0.7002(17) 0.150 Uiso 1 calc R
H2SB H 0.1428(14) 0.8948(13) 0.6675(37) 0.150 Uiso 1 calc R
H2SC H 0.2058(31) 0.7853(71) 0.6414(22) 0.150 Uiso 1 calc R
O2S O 0.0312(5) 0.8052(5) 0.6658(2) 0.0509(14) Uani 1 d .
H2SD H 0.0310(29) 0.7686(71) 0.6421(24) 0.076 Uiso 1 calc R
C3S C -0.7716(29) 1.5883(20) 0.8233(9) 0.098(8) Uani 0.50 d P
H3SA H -0.8633(29) 1.6292(20) 0.8189(9) 0.118 Uiso 0.50 calc PR
H3SB H -0.7495(29) 1.6003(20) 0.8566(9) 0.118 Uiso 0.50 calc PR
Cl1S Cl -0.6953(9) 1.6431(10) 0.7860(4) 0.155(4) Uani 0.50 d P
Cl2S Cl -0.7597(12) 1.4565(8) 0.8242(3) 0.154(4) Uani 0.50 d P
C4S C 0.1632(38) 0.5011(28) 0.6885(10) 0.152(16) Uani 0.50 d P
H4SA H 0.1390(38) 0.5160(28) 0.6533(10) 0.182 Uiso 0.50 calc PR
H4SB H 0.1504(38) 0.5720(28) 0.7014(10) 0.182 Uiso 0.50 calc PR
Cl3S Cl 0.0480(11) 0.4461(9) 0.7195(4) 0.161(4) Uani 0.50 d P
Cl4S Cl 0.2986(13) 0.4465(13) 0.6890(5) 0.248(9) Uani 0.50 d P

loop_
_atom_type_symbol
_atom_type_description
_atom_type_scat_dispersion_real
_atom_type_scat_dispersion_imag
_atom_type_scat_source
C C 0.0033 0.0016 'International Tables Vol C Tables 4.2.6.8 and 6.1.1.4'
H H 0.0000 0.0000 'International Tables Vol C Tables 4.2.6.8 and 6.1.1.4'
N N 0.0061 0.0033 'International Tables Vol C Tables 4.2.6.8 and 6.1.1.4'
O O 0.0106 0.0060 'International Tables Vol C Tables 4.2.6.8 and 6.1.1.4'
Co Co 0.3494 0.9721 'International Tables Vol C Tables 4.2.6.8 and 6.1.1.4'
Cl Cl 0.1484 0.1585 'International Tables Vol C Tables 4.2.6.8 and 6.1.1.4'

loop_
_geom_angle_atom_site_label_1
_geom_angle_atom_site_label_2
_geom_angle_atom_site_label_3
_geom_angle
N1 Co1 N2 88.8(2)
N1 Co1 N4 91.3(2)
N2 Co1 N4 177.4(2)
N1 Co1 N3 172.1(2)
N2 Co1 N3 91.0(2)
N4 Co1 N3 88.6(2)
N6 Co2 N7 91.1(2)
N6 Co2 N8 175.2(2)
N7 Co2 N8 88.5(2)
N6 Co2 N5 89.1(2)
N7 Co2 N5 175.4(2)
N8 Co2 N5 90.9(2)
C1 N1 C4 105.5(5)
C1 N1 Co1 125.5(4)
C4 N1 Co1 128.7(4)
C9 N2 C6 104.7(5)
C9 N2 Co1 125.9(4)
C6 N2 Co1 129.2(4)
C11 N3 C14 105.0(5)
C11 N3 Co1 126.7(4)
C14 N3 Co1 128.2(4)
C19 N4 C16 104.0(5)
C19 N4 Co1 127.0(4)
C16 N4 Co1 129.0(5)
C21 N5 C24 105.3(5)
C21 N5 Co2 125.9(4)
C24 N5 Co2 128.8(4)
C29 N6 C26 105.0(5)
C29 N6 Co2 125.7(4)
C26 N6 Co2 129.3(4)
C34 N7 C31 104.4(5)
C34 N7 Co2 128.6(4)
C31 N7 Co2 127.0(4)
C36 N8 C39 103.8(5)
C36 N8 Co2 128.8(5)
C39 N8 Co2 127.4(4)
C52 O1 C41 105.4(4)
C20 C1 N1 125.3(6)
C20 C1 C2 124.0(7)
N1 C1 C2 110.6(6)
C2B C2A C2 113.1(8)
C3 C2 C1 107.8(6)
C3 C2 C2A 126.8(6)
C1 C2 C2A 125.4(7)
C2 C3 C4 106.9(6)
C2 C3 C3A 122.6(7)
C4 C3 C3A 130.5(7)
C5 C4 N1 123.6(6)
C5 C4 C3 127.3(6)
N1 C4 C3 109.1(6)
C4 C5 C6 125.4(6)
C4 C5 C42 117.6(6)
C6 C5 C42 116.6(6)
N2 C6 C5 122.6(6)
N2 C6 C7 111.0(6)
C5 C6 C7 126.0(6)
C8 C7 C6 106.7(6)
C8 C7 C7A 122.8(7)
C6 C7 C7A 130.3(6)
C7 C8 C9 106.7(6)
C7 C8 C8A 128.7(6)
C9 C8 C8A 124.5(6)
C8 C8A C8B 113.4(8)
C10 C9 N2 125.4(6)
C10 C9 C8 123.8(6)
N2 C9 C8 110.7(6)
C9 C10 C11 126.1(6)
N3 C11 C10 124.1(6)
N3 C11 C12 111.7(6)
C10 C11 C12 124.0(6)
C13 C12 C11 105.7(6)
C13 C12 C12A 128.3(6)
C11 C12 C12A 125.9(6)
C12 C13 C14 107.2(6)
C12 C13 C13A 127.3(6)
C14 C13 C13A 125.4(6)
C13B C13A C13 113.2(6)
C15 C14 N3 125.1(6)
C15 C14 C13 124.5(6)
N3 C14 C13 110.3(6)
C14 C15 C16 125.0(6)
N4 C16 C15 123.7(6)
N4 C16 C17 111.3(6)
C15 C16 C17 124.9(6)
C18 C17 C16 107.2(6)
C18 C17 C17A 127.2(7)
C16 C17 C17A 125.7(6)
C17 C17A C17B 112.5(8)
C17 C18 C19 106.4(6)
C17 C18 C18A 128.0(7)
C19 C18 C18A 125.6(7)
C20 C19 N4 123.7(6)
C20 C19 C18 125.0(7)
N4 C19 C18 111.2(6)
C19 C20 C1 126.8(7)
N5 C21 C40 125.4(6)
N5 C21 C22 111.2(6)
C40 C21 C22 123.4(6)
C23 C22 C21 106.6(6)
C23 C22 C22A 128.0(7)
C21 C22 C22A 124.8(7)
C22B C22A C22 107.6(16)
C22 C23 C24 107.8(6)
C22 C23 C23A 124.3(7)
C24 C23 C23A 127.8(7)
N5 C24 C25 124.4(6)
N5 C24 C23 109.1(6)
C25 C24 C23 126.5(6)
C24 C25 C26 124.8(6)
C24 C25 C51 117.7(6)
C26 C25 C51 117.0(6)
N6 C26 C25 123.5(6)
N6 C26 C27 110.0(5)
C25 C26 C27 126.5(6)
C28 C27 C26 106.5(6)
C28 C27 C27A 123.1(6)
C26 C27 C27A 130.3(6)
C27 C28 C29 107.1(6)
C27 C28 C28A 128.7(6)
C29 C28 C28A 124.0(6)
C28 C28A C28B 110.5(7)
N6 C29 C30 126.0(6)
N6 C29 C28 111.3(6)
C30 C29 C28 122.7(6)
C31 C30 C29 125.7(6)
C30 C31 N7 124.4(6)
C30 C31 C32 124.2(6)
N7 C31 C32 111.4(5)
C33 C32 C31 106.2(6)
C33 C32 C32A 128.3(6)
C31 C32 C32A 125.4(6)
C32 C33 C34 106.5(6)
C32 C33 C33A 128.2(6)
C34 C33 C33A 125.2(6)
C33 C33A C33B 112.9(6)
C35 C34 N7 124.9(6)
C35 C34 C33 123.5(6)
N7 C34 C33 111.5(6)
C34 C35 C36 124.5(6)
N8 C36 C35 124.4(6)
N8 C36 C37 111.6(6)
C35 C36 C37 123.9(6)
C38 C37 C36 107.2(6)
C38 C37 C37A 127.2(7)
C36 C37 C37A 125.5(7)
C37B C37A C37 113.3(8)
C37 C38 C39 105.6(6)
C37 C38 C38A 128.4(7)
C39 C38 C38A 126.1(7)
C40 C39 N8 123.4(6)
C40 C39 C38 124.8(7)
N8 C39 C38 111.7(6)
C39 C40 C21 126.9(7)
C42 C41 O1 125.4(6)
C42 C41 C46 123.9(6)
O1 C41 C46 110.7(5)
C41 C42 C43 115.1(6)
C41 C42 C5 124.7(6)
C43 C42 C5 120.1(6)
C42 C43 C44 122.9(7)
C45 C44 C43 120.4(7)
C44 C45 C46 118.6(7)
C45 C46 C41 119.0(6)
C45 C46 C47 134.7(6)
C41 C46 C47 106.3(6)
C48 C47 C52 119.1(6)
C48 C47 C46 134.5(6)
C52 C47 C46 106.4(6)
C49 C48 C47 118.6(7)
C48 C49 C50 120.5(7)
C51 C50 C49 122.9(7)
C52 C51 C50 114.4(6)
C52 C51 C25 125.6(6)
C50 C51 C25 119.9(6)
C51 C52 O1 124.5(5)
C51 C52 C47 124.3(6)
O1 C52 C47 111.1(5)
Cl1S C3S Cl2S 122.8(15)
Cl4S C4S Cl3S 123.3(19)

loop_
_geom_bond_atom_site_label_1
_geom_bond_atom_site_label_2
_geom_bond_distance
Co1 N1 1.978(5)
Co1 N2 1.978(5)
Co1 N4 1.983(5)
Co1 N3 1.984(5)
Co2 N6 1.974(5)
Co2 N7 1.977(5)
Co2 N8 1.982(5)
Co2 N5 1.983(5)
N1 C1 1.378(9)
N1 C4 1.392(8)
N2 C9 1.373(9)
N2 C6 1.383(8)
N3 C11 1.370(9)
N3 C14 1.374(8)
N4 C19 1.377(9)
N4 C16 1.375(8)
N5 C21 1.360(9)
N5 C24 1.384(8)
N6 C29 1.368(8)
N6 C26 1.392(8)
N7 C34 1.372(8)
N7 C31 1.376(8)
N8 C36 1.372(9)
N8 C39 1.377(9)
O1 C52 1.393(7)
O1 C41 1.399(8)
C1 C20 1.376(10)
C1 C2 1.420(10)
C2A C2B 1.466(14)
C2A C2 1.503(10)
C2 C3 1.347(10)
C3 C4 1.452(9)
C3 C3A 1.502(9)
C4 C5 1.377(10)
C5 C6 1.399(10)
C5 C42 1.505(9)
C6 C7 1.438(10)
C7 C8 1.351(10)
C7 C7A 1.500(10)
C8 C9 1.450(10)
C8 C8A 1.488(11)
C8A C8B 1.499(13)
C9 C10 1.361(10)
C10 C11 1.379(10)
C11 C12 1.439(9)
C12 C13 1.359(10)
C12 C12A 1.481(10)
C13 C14 1.446(9)
C13 C13A 1.500(9)
C13A C13B 1.494(11)
C14 C15 1.364(10)
C15 C16 1.381(10)
C16 C17 1.432(10)
C17 C18 1.340(10)
C17 C17A 1.511(10)
C17A C17B 1.524(15)
C18A C18 1.494(11)
C18 C19 1.443(10)
C19 C20 1.362(10)
C21 C40 1.380(10)
C21 C22 1.442(10)
C22 C23 1.325(11)
C22 C22A 1.554(14)
C22A C22B 1.30(2)
C23 C24 1.454(9)
C23 C23A 1.525(10)
C24 C25 1.386(9)
C25 C26 1.400(9)
C25 C51 1.493(9)
C26 C27 1.456(9)
C27 C28 1.351(10)
C27 C27A 1.504(10)
C28 C29 1.439(9)
C28 C28A 1.492(10)
C28A C28B 1.513(13)
C29 C30 1.379(9)
C30 C31 1.358(9)
C31 C32 1.455(9)
C32 C33 1.351(10)
C32 C32A 1.481(9)
C33 C34 1.453(9)
C33 C33A 1.486(9)
C33A C33B 1.518(11)
C34 C35 1.370(10)
C35 C36 1.376(10)
C36 C37 1.427(10)
C37 C38 1.355(11)
C37 C37A 1.510(10)
C37A C37B 1.483(14)
C38A C38 1.482(11)
C38 C39 1.442(10)
C39 C40 1.360(10)
C41 C42 1.367(9)
C41 C46 1.399(9)
C42 C43 1.373(10)
C43 C44 1.397(10)
C44 C45 1.362(11)
C45 C46 1.382(10)
C46 C47 1.434(10)
C47 C48 1.386(10)
C47 C52 1.393(9)
C48 C49 1.363(11)
C49 C50 1.394(10)
C50 C51 1.391(9)
C51 C52 1.369(9)
C1S O1S 1.402(14)
C2S O2S 1.386(11)
C3S Cl1S 1.55(3)
C3S Cl2S 1.69(3)
C4S Cl4S 1.44(4)
C4S Cl3S 1.78(3)
